data_7063321
loop_
_publ_author_name
'Kwon, Hyoung Soon'
'Park, Geon Hyeong'
'Ju, Huiyeong'
'Lee, Eunji'
'Kim, Yong-Joo'

_publ_section_title
;
 Facile formation of tetrazole--thiolato Pd(ii) and Pt(ii) complexes
 through deprotonation or oxidative addition using organic
 tetrazole--thiones
;
_journal_issue 30
_journal_name_full 'New Journal of Chemistry'
_journal_page_first 13358
_journal_page_last 13372
_journal_paper_doi 10.1039/D4NJ01429D
_journal_volume 48
_journal_year 2024
_chemical_formula_moiety 'C15 H28 N4 P2 Pt S'
_chemical_formula_sum 'C15 H28 N4 P2 Pt S'
_chemical_formula_weight 553.50
_space_group_crystal_system monoclinic
_space_group_IT_number 14
_space_group_name_Hall '-P 2yn'
_space_group_name_H-M_alt 'P 1 21/n 1'
_atom_sites_solution_hydrogens mixed
_audit_creation_method SHELXL-2014/7
_audit_update_record
;
2024-03-07 deposited with the CCDC.	2024-06-27 downloaded from the CCDC.
;
_cell_angle_alpha 90
_cell_angle_beta 113.057(7)
_cell_angle_gamma 90
_cell_formula_units_Z 4
_cell_length_a 9.802(2)
_cell_length_b 19.264(4)
_cell_length_c 12.273(3)
_cell_measurement_reflns_used 9492
_cell_measurement_temperature 223(2)
_cell_measurement_theta_max 27.90
_cell_measurement_theta_min 2.49
_cell_volume 2132.3(8)
_computing_cell_refinement 'Bruker SAINT'
_computing_data_collection 'Bruker APEX2'
_computing_data_reduction 'Bruker SAINT'
_computing_molecular_graphics 'Bruker SHELXTL'
_computing_publication_material 'Bruker SHELXTL'
_computing_structure_refinement 'SHELXL-2014/7 (Sheldrick, 2014)'
_computing_structure_solution 'SHELXS-97 (Sheldrick 2008)'
_diffrn_ambient_temperature 223(2)
_diffrn_measured_fraction_theta_full 1.000
_diffrn_measured_fraction_theta_max 1.000
_diffrn_measurement_device_type 'Bruker APEX-II CCD'
_diffrn_measurement_method '\f and \w scans'
_diffrn_radiation_type MoK\a
_diffrn_radiation_wavelength 0.71073
_diffrn_reflns_av_R_equivalents 0.0497
_diffrn_reflns_av_unetI/netI 0.0170
_diffrn_reflns_Laue_measured_fraction_full 1.000
_diffrn_reflns_Laue_measured_fraction_max 1.000
_diffrn_reflns_limit_h_max 12
_diffrn_reflns_limit_h_min -12
_diffrn_reflns_limit_k_max 23
_diffrn_reflns_limit_k_min -23
_diffrn_reflns_limit_l_max 15
_diffrn_reflns_limit_l_min -15
_diffrn_reflns_number 79387
_diffrn_reflns_point_group_measured_fraction_full 1.000
_diffrn_reflns_point_group_measured_fraction_max 1.000
_diffrn_reflns_theta_full 25.242
_diffrn_reflns_theta_max 25.997
_diffrn_reflns_theta_min 2.090
_exptl_absorpt_coefficient_mu 6.832
_exptl_absorpt_correction_type multi-scan
_exptl_absorpt_process_details SADABS
_exptl_crystal_colour colorless
_exptl_crystal_density_diffrn 1.724
_exptl_crystal_description BLOCK
_exptl_crystal_F_000 1080
_exptl_crystal_size_max 0.201
_exptl_crystal_size_mid 0.113
_exptl_crystal_size_min 0.080
_exptl_transmission_factor_max 0.7457
_exptl_transmission_factor_min 0.6180
_refine_diff_density_max 1.096
_refine_diff_density_min -0.800
_refine_diff_density_rms 0.075
_refine_ls_extinction_method none
_refine_ls_goodness_of_fit_ref 1.068
_refine_ls_hydrogen_treatment mixed
_refine_ls_matrix_type full
_refine_ls_number_parameters 212
_refine_ls_number_reflns 4178
_refine_ls_number_restraints 2
_refine_ls_restrained_S_all 1.068
_refine_ls_R_factor_all 0.0255
_refine_ls_R_factor_gt 0.0202
_refine_ls_shift/su_max 0.002
_refine_ls_shift/su_mean 0.000
_refine_ls_structure_factor_coef Fsqd
_refine_ls_weighting_details 'w=1/[\s^2^(Fo^2^)+(0.0187P)^2^+2.6627P] where P=(Fo^2^+2Fc^2^)/3'
_refine_ls_weighting_scheme calc
_refine_ls_wR_factor_gt 0.0449
_refine_ls_wR_factor_ref 0.0470
_reflns_Friedel_coverage 0.000
_reflns_number_gt 3722
_reflns_number_total 4178
_reflns_threshold_expression 'I > 2\s(I)'
_cod_data_source_file d4nj01429d2.cif
_cod_data_source_block aaa_CCDC2
_cod_depositor_comments 'Adding full bibliography for 7063314--7063321.cif.'
_cod_original_cell_volume 2132.3(7)
_cod_original_sg_symbol_H-M 'P 21/n'
_cod_database_code 7063321
_shelx_shelxl_version_number 2014/7
_shelx_space_group_comment
; 
The symmetry employed for this shelxl refinement is uniquely defined 
by the following loop, which should always be used as a source of 
symmetry information in preference to the above space-group names. 
They are only intended as comments. 
;
_shelx_estimated_absorpt_t_min 0.340
_shelx_estimated_absorpt_t_max 0.611

loop_
_space_group_symop_operation_xyz
'x, y, z'
'-x+1/2, y+1/2, -z+1/2'
'-x, -y, -z'
'x-1/2, -y-1/2, z-1/2'

loop_
_atom_site_label
_atom_site_type_symbol
_atom_site_fract_x
_atom_site_fract_y
_atom_site_fract_z
_atom_site_U_iso_or_equiv
_atom_site_adp_type
_atom_site_occupancy
_atom_site_site_symmetry_order
_atom_site_calc_flag
_atom_site_refinement_flags_posn
_atom_site_refinement_flags_adp
_atom_site_refinement_flags_occupancy
_atom_site_disorder_assembly
_atom_site_disorder_group
Pt1 Pt 0.34311(2) 0.62908(2) 0.39494(2) 0.03402(5) Uani 1 1 d D . . . .
N1 N 0.3974(3) 0.62073(14) 0.7946(3) 0.0375(7) Uani 1 1 d . . . . .
N2 N 0.2748(4) 0.61618(16) 0.8213(3) 0.0486(8) Uani 1 1 d . . . . .
N3 N 0.1628(4) 0.61861(16) 0.7224(3) 0.0508(8) Uani 1 1 d . . . . .
N4 N 0.2041(4) 0.62534(15) 0.6282(3) 0.0441(7) Uani 1 1 d . . . . .
P1 P 0.47968(11) 0.71483(5) 0.35670(8) 0.0379(2) Uani 1 1 d . . . . .
P2 P 0.19354(10) 0.53576(4) 0.38312(9) 0.0368(2) Uani 1 1 d . . . . .
S1 S 0.47421(10) 0.63594(5) 0.60602(8) 0.0424(2) Uani 1 1 d . . . . .
C1 C 0.6421(5) 0.7481(2) 0.4779(4) 0.0616(12) Uani 1 1 d . . . . .
H1A H 0.7061 0.7097 0.5183 0.092 Uiso 1 1 calc R U . . .
H1B H 0.6957 0.7794 0.4469 0.092 Uiso 1 1 calc R U . . .
H1C H 0.6113 0.7729 0.5332 0.092 Uiso 1 1 calc R U . . .
C2 C 0.5543(6) 0.6888(2) 0.2489(4) 0.0677(14) Uani 1 1 d . . . . .
H2A H 0.6120 0.6467 0.2756 0.102 Uiso 1 1 calc R U . . .
H2B H 0.4734 0.6804 0.1732 0.102 Uiso 1 1 calc R U . . .
H2C H 0.6173 0.7255 0.2404 0.102 Uiso 1 1 calc R U . . .
C3 C 0.3765(5) 0.79316(19) 0.2938(4) 0.0524(10) Uani 1 1 d . . . . .
H3A H 0.3321 0.8110 0.3462 0.079 Uiso 1 1 calc R U . . .
H3B H 0.4431 0.8277 0.2844 0.079 Uiso 1 1 calc R U . . .
H3C H 0.2992 0.7827 0.2172 0.079 Uiso 1 1 calc R U . . .
C4 C 0.1588(5) 0.4833(2) 0.2520(4) 0.0544(10) Uani 1 1 d . . . . .
H4A H 0.2525 0.4704 0.2481 0.082 Uiso 1 1 calc R U . . .
H4B H 0.1052 0.4416 0.2559 0.082 Uiso 1 1 calc R U . . .
H4C H 0.1002 0.5097 0.1820 0.082 Uiso 1 1 calc R U . . .
C5 C 0.0075(4) 0.55369(19) 0.3734(3) 0.0416(8) Uani 1 1 d . . . . .
H5A H 0.0126 0.5820 0.4403 0.062 Uiso 1 1 calc R U . . .
H5B H -0.0474 0.5784 0.3003 0.062 Uiso 1 1 calc R U . . .
H5C H -0.0424 0.5103 0.3743 0.062 Uiso 1 1 calc R U . . .
C6 C 0.2646(4) 0.47132(18) 0.5005(4) 0.0484(10) Uani 1 1 d . . . . .
H6A H 0.3650 0.4587 0.5115 0.073 Uiso 1 1 calc R U . . .
H6B H 0.2646 0.4905 0.5736 0.073 Uiso 1 1 calc R U . . .
H6C H 0.2020 0.4304 0.4789 0.073 Uiso 1 1 calc R U . . .
C7 C 0.3526(4) 0.62653(15) 0.6756(3) 0.0350(7) Uani 1 1 d . . . . .
C8 C 0.5451(4) 0.62252(18) 0.8869(3) 0.0384(8) Uani 1 1 d . . . . .
C9 C 0.6023(4) 0.68664(19) 0.9345(3) 0.0443(9) Uani 1 1 d . . . . .
C10 C 0.7440(5) 0.6871(2) 1.0239(4) 0.0556(11) Uani 1 1 d . . . . .
H10A H 0.7866 0.7295 1.0588 0.067 Uiso 1 1 calc R U . . .
C11 C 0.8222(5) 0.6268(2) 1.0616(4) 0.0612(12) Uani 1 1 d . . . . .
H11A H 0.9182 0.6284 1.1213 0.073 Uiso 1 1 calc R U . . .
C12 C 0.7620(5) 0.5637(2) 1.0134(4) 0.0570(11) Uani 1 1 d . . . . .
H12A H 0.8173 0.5229 1.0410 0.068 Uiso 1 1 calc R U . . .
C13 C 0.6202(5) 0.55961(19) 0.9241(3) 0.0446(9) Uani 1 1 d . . . . .
C14 C 0.5187(5) 0.7528(2) 0.8903(4) 0.0622(12) Uani 1 1 d . . . . .
H14A H 0.5773 0.7916 0.9348 0.093 Uiso 1 1 calc R U . . .
H14B H 0.4992 0.7586 0.8070 0.093 Uiso 1 1 calc R U . . .
H14C H 0.4255 0.7511 0.9005 0.093 Uiso 1 1 calc R U . . .
C15 C 0.5521(5) 0.4915(2) 0.8702(4) 0.0578(11) Uani 1 1 d . . . . .
H15A H 0.4537 0.4995 0.8101 0.087 Uiso 1 1 calc R U . . .
H15B H 0.6135 0.4695 0.8344 0.087 Uiso 1 1 calc R U . . .
H15C H 0.5452 0.4615 0.9312 0.087 Uiso 1 1 calc R U . . .
H16 H 0.265(4) 0.6314(19) 0.2627(4) 0.072(14) Uiso 1 1 d D . . . .

loop_
_atom_site_aniso_label
_atom_site_aniso_U_11
_atom_site_aniso_U_22
_atom_site_aniso_U_33
_atom_site_aniso_U_23
_atom_site_aniso_U_13
_atom_site_aniso_U_12
Pt1 0.03662(8) 0.03235(8) 0.03862(8) 0.00472(6) 0.02071(6) -0.00250(6)
N1 0.0452(17) 0.0370(15) 0.0414(16) -0.0038(12) 0.0290(14) -0.0051(13)
N2 0.049(2) 0.0537(19) 0.058(2) -0.0137(16) 0.0364(18) -0.0125(16)
N3 0.046(2) 0.0517(19) 0.069(2) -0.0138(17) 0.0381(19) -0.0076(15)
N4 0.0399(17) 0.0457(18) 0.0515(19) -0.0054(14) 0.0231(15) -0.0021(13)
P1 0.0408(5) 0.0375(5) 0.0404(5) 0.0058(4) 0.0214(4) -0.0053(4)
P2 0.0391(5) 0.0312(4) 0.0479(5) 0.0021(4) 0.0254(4) -0.0017(4)
S1 0.0348(5) 0.0588(6) 0.0384(5) 0.0065(4) 0.0195(4) -0.0025(4)
C1 0.053(3) 0.073(3) 0.054(3) 0.014(2) 0.015(2) -0.020(2)
C2 0.093(4) 0.053(2) 0.089(4) -0.002(2) 0.070(3) -0.011(2)
C3 0.062(3) 0.044(2) 0.057(2) 0.0130(18) 0.029(2) 0.0003(19)
C4 0.061(3) 0.048(2) 0.064(3) -0.014(2) 0.036(2) -0.013(2)
C5 0.038(2) 0.0414(19) 0.050(2) 0.0024(16) 0.0221(18) -0.0025(16)
C6 0.051(2) 0.0366(19) 0.068(3) 0.0132(18) 0.035(2) 0.0071(17)
C7 0.0396(19) 0.0263(16) 0.045(2) -0.0003(14) 0.0234(16) 0.0004(14)
C8 0.045(2) 0.046(2) 0.0317(18) -0.0016(15) 0.0225(16) -0.0054(16)
C9 0.052(2) 0.046(2) 0.042(2) -0.0047(16) 0.0257(19) -0.0094(17)
C10 0.066(3) 0.060(3) 0.043(2) -0.009(2) 0.024(2) -0.017(2)
C11 0.062(3) 0.075(3) 0.044(2) 0.006(2) 0.018(2) -0.007(2)
C12 0.065(3) 0.062(3) 0.042(2) 0.014(2) 0.019(2) 0.012(2)
C13 0.061(3) 0.043(2) 0.038(2) 0.0047(16) 0.028(2) 0.0000(18)
C14 0.066(3) 0.041(2) 0.082(3) -0.010(2) 0.032(3) -0.008(2)
C15 0.081(3) 0.040(2) 0.061(3) 0.0019(19) 0.036(3) 0.003(2)

loop_
_atom_type_symbol
_atom_type_description
_atom_type_scat_dispersion_real
_atom_type_scat_dispersion_imag
_atom_type_scat_source
C C 0.0033 0.0016 'International Tables Vol C Tables 4.2.6.8 and 6.1.1.4'
H H 0.0000 0.0000 'International Tables Vol C Tables 4.2.6.8 and 6.1.1.4'
N N 0.0061 0.0033 'International Tables Vol C Tables 4.2.6.8 and 6.1.1.4'
P P 0.1023 0.0942 'International Tables Vol C Tables 4.2.6.8 and 6.1.1.4'
Pt Pt -1.7033 8.3905 'International Tables Vol C Tables 4.2.6.8 and 6.1.1.4'
S S 0.1246 0.1234 'International Tables Vol C Tables 4.2.6.8 and 6.1.1.4'

loop_
_geom_angle_atom_site_label_1
_geom_angle_atom_site_label_2
_geom_angle_atom_site_label_3
_geom_angle
_geom_angle_site_symmetry_1
_geom_angle_site_symmetry_3
_geom_angle_publ_flag
P1 Pt1 P2 165.07(3) . . ?
P1 Pt1 S1 94.17(3) . . ?
P2 Pt1 S1 99.81(3) . . ?
P1 Pt1 H16 81.3(16) . . ?
P2 Pt1 H16 84.9(15) . . ?
S1 Pt1 H16 174.9(14) . . ?
C7 N1 N2 108.6(3) . . ?
C7 N1 C8 130.2(3) . . ?
N2 N1 C8 121.1(3) . . ?
N3 N2 N1 106.2(3) . . ?
N2 N3 N4 112.1(3) . . ?
C7 N4 N3 105.4(3) . . ?
C3 P1 C2 103.7(2) . . ?
C3 P1 C1 102.6(2) . . ?
C2 P1 C1 102.7(2) . . ?
C3 P1 Pt1 114.52(14) . . ?
C2 P1 Pt1 112.68(14) . . ?
C1 P1 Pt1 118.83(13) . . ?
C5 P2 C4 102.29(19) . . ?
C5 P2 C6 104.20(17) . . ?
C4 P2 C6 101.66(19) . . ?
C5 P2 Pt1 117.22(12) . . ?
C4 P2 Pt1 112.74(13) . . ?
C6 P2 Pt1 116.64(14) . . ?
C7 S1 Pt1 110.25(13) . . ?
P1 C1 H1A 109.5 . . ?
P1 C1 H1B 109.5 . . ?
H1A C1 H1B 109.5 . . ?
P1 C1 H1C 109.5 . . ?
H1A C1 H1C 109.5 . . ?
H1B C1 H1C 109.5 . . ?
P1 C2 H2A 109.5 . . ?
P1 C2 H2B 109.5 . . ?
H2A C2 H2B 109.5 . . ?
P1 C2 H2C 109.5 . . ?
H2A C2 H2C 109.5 . . ?
H2B C2 H2C 109.5 . . ?
P1 C3 H3A 109.5 . . ?
P1 C3 H3B 109.5 . . ?
H3A C3 H3B 109.5 . . ?
P1 C3 H3C 109.5 . . ?
H3A C3 H3C 109.5 . . ?
H3B C3 H3C 109.5 . . ?
P2 C4 H4A 109.5 . . ?
P2 C4 H4B 109.5 . . ?
H4A C4 H4B 109.5 . . ?
P2 C4 H4C 109.5 . . ?
H4A C4 H4C 109.5 . . ?
H4B C4 H4C 109.5 . . ?
P2 C5 H5A 109.5 . . ?
P2 C5 H5B 109.5 . . ?
H5A C5 H5B 109.5 . . ?
P2 C5 H5C 109.5 . . ?
H5A C5 H5C 109.5 . . ?
H5B C5 H5C 109.5 . . ?
P2 C6 H6A 109.5 . . ?
P2 C6 H6B 109.5 . . ?
H6A C6 H6B 109.5 . . ?
P2 C6 H6C 109.5 . . ?
H6A C6 H6C 109.5 . . ?
H6B C6 H6C 109.5 . . ?
N4 C7 N1 107.8(3) . . ?
N4 C7 S1 129.1(3) . . ?
N1 C7 S1 123.1(3) . . ?
C9 C8 C13 124.0(4) . . ?
C9 C8 N1 117.8(3) . . ?
C13 C8 N1 118.2(3) . . ?
C8 C9 C10 116.9(4) . . ?
C8 C9 C14 122.1(4) . . ?
C10 C9 C14 121.0(4) . . ?
C11 C10 C9 120.9(4) . . ?
C11 C10 H10A 119.5 . . ?
C9 C10 H10A 119.5 . . ?
C10 C11 C12 121.0(4) . . ?
C10 C11 H11A 119.5 . . ?
C12 C11 H11A 119.5 . . ?
C11 C12 C13 121.0(4) . . ?
C11 C12 H12A 119.5 . . ?
C13 C12 H12A 119.5 . . ?
C12 C13 C8 116.3(4) . . ?
C12 C13 C15 122.0(4) . . ?
C8 C13 C15 121.8(4) . . ?
C9 C14 H14A 109.5 . . ?
C9 C14 H14B 109.5 . . ?
H14A C14 H14B 109.5 . . ?
C9 C14 H14C 109.5 . . ?
H14A C14 H14C 109.5 . . ?
H14B C14 H14C 109.5 . . ?
C13 C15 H15A 109.5 . . ?
C13 C15 H15B 109.5 . . ?
H15A C15 H15B 109.5 . . ?
C13 C15 H15C 109.5 . . ?
H15A C15 H15C 109.5 . . ?
H15B C15 H15C 109.5 . . ?

loop_
_geom_bond_atom_site_label_1
_geom_bond_atom_site_label_2
_geom_bond_distance
_geom_bond_site_symmetry_2
_geom_bond_publ_flag
Pt1 P1 2.2875(9) . ?
Pt1 P2 2.2880(9) . ?
Pt1 S1 2.4027(11) . ?
Pt1 H16 1.4996(15) . ?
N1 C7 1.355(4) . ?
N1 N2 1.367(4) . ?
N1 C8 1.447(5) . ?
N2 N3 1.279(5) . ?
N3 N4 1.372(4) . ?
N4 C7 1.340(5) . ?
P1 C3 1.812(4) . ?
P1 C2 1.814(4) . ?
P1 C1 1.818(4) . ?
P2 C5 1.814(4) . ?
P2 C4 1.817(4) . ?
P2 C6 1.821(4) . ?
S1 C7 1.726(3) . ?
C1 H1A 0.9700 . ?
C1 H1B 0.9700 . ?
C1 H1C 0.9700 . ?
C2 H2A 0.9700 . ?
C2 H2B 0.9700 . ?
C2 H2C 0.9700 . ?
C3 H3A 0.9700 . ?
C3 H3B 0.9700 . ?
C3 H3C 0.9700 . ?
C4 H4A 0.9700 . ?
C4 H4B 0.9700 . ?
C4 H4C 0.9700 . ?
C5 H5A 0.9700 . ?
C5 H5B 0.9700 . ?
C5 H5C 0.9700 . ?
C6 H6A 0.9700 . ?
C6 H6B 0.9700 . ?
C6 H6C 0.9700 . ?
C8 C9 1.387(5) . ?
C8 C13 1.399(5) . ?
C9 C10 1.393(6) . ?
C9 C14 1.498(6) . ?
C10 C11 1.370(6) . ?
C10 H10A 0.9400 . ?
C11 C12 1.378(6) . ?
C11 H11A 0.9400 . ?
C12 C13 1.395(6) . ?
C12 H12A 0.9400 . ?
C13 C15 1.503(5) . ?
C14 H14A 0.9700 . ?
C14 H14B 0.9700 . ?
C14 H14C 0.9700 . ?
C15 H15A 0.9700 . ?
C15 H15B 0.9700 . ?
C15 H15C 0.9700 . ?
